data_7044559
loop_
_publ_author_name
'Ding, Qing-Rong'
'Liu, Jin-Xiu'
'Narayanam, Nagaraju'
'Zhang, Lei'
'Zhang, Jian'

_publ_section_title
;
 Construction of molecular rectangles with titanium--oxo clusters and
 rigid aromatic carboxylate ligands
;
_journal_name_full 'Dalton Trans.'
_journal_paper_doi 10.1039/C7DT03470A
_journal_year 2017
_chemical_formula_sum 'C120 H160 N2 O44 Ti10'
_chemical_formula_weight 2813.49
_chemical_name_systematic
;
 ?
;
_space_group_crystal_system trigonal
_space_group_IT_number 148
_space_group_name_Hall '-R 3'
_space_group_name_H-M_alt 'R -3 :H'
_symmetry_space_group_name_Hall '-R 3'
_symmetry_space_group_name_H-M 'R -3 :H'
_atom_sites_solution_hydrogens geom
_audit_creation_method SHELXL-2014
_audit_update_record
;
2017-10-17 deposited with the CCDC.
2017-10-26 downloaded from the CCDC.
;
_cell_angle_alpha 90
_cell_angle_beta 90
_cell_angle_gamma 120
_cell_formula_units_Z 9
_cell_length_a 36.5052(9)
_cell_length_b 36.5052(9)
_cell_length_c 26.8206(6)
_cell_measurement_reflns_used 5466
_cell_measurement_temperature 293(2)
_cell_measurement_theta_max 59.8400
_cell_measurement_theta_min 4.9410
_cell_volume 30953.4(13)
_computing_cell_refinement 'Bruker FRAMBO'
_computing_data_collection 'Bruker FRAMBO'
_computing_data_reduction 'Bruker SAINT'
_computing_molecular_graphics 'Bruker SHELXTL'
_computing_publication_material 'Bruker SHELXTL'
_computing_structure_refinement 'SHELXL-2014 (Sheldrick, 2014)'
_computing_structure_solution 'Bruker SHELXTL'
_diffrn_ambient_temperature 293(2)
_diffrn_detector_area_resol_mean 10.3503
_diffrn_measured_fraction_theta_full 0.837
_diffrn_measured_fraction_theta_max 0.957
_diffrn_measurement_device_type 'four-circle diffractometer'
_diffrn_measurement_method '\w scans'
_diffrn_radiation_type CuK\a
_diffrn_radiation_wavelength 1.54178
_diffrn_reflns_av_R_equivalents 0.0375
_diffrn_reflns_av_unetI/netI 0.0600
_diffrn_reflns_Laue_measured_fraction_full 0.837
_diffrn_reflns_Laue_measured_fraction_max 0.957
_diffrn_reflns_limit_h_max 41
_diffrn_reflns_limit_h_min -41
_diffrn_reflns_limit_k_max 36
_diffrn_reflns_limit_k_min -39
_diffrn_reflns_limit_l_max 29
_diffrn_reflns_limit_l_min -30
_diffrn_reflns_number 19672
_diffrn_reflns_point_group_measured_fraction_full 0.837
_diffrn_reflns_point_group_measured_fraction_max 0.957
_diffrn_reflns_theta_full 67.679
_diffrn_reflns_theta_max 62.292
_diffrn_reflns_theta_min 3.580
_diffrn_source 'sealed X-ray tube'
_exptl_absorpt_coefficient_mu 5.339
_exptl_absorpt_correction_T_max 1.00000
_exptl_absorpt_correction_T_min 0.20506
_exptl_absorpt_correction_type multi-scan
_exptl_absorpt_process_details
;
CrysAlisPro, Agilent Technologies,
Version 1.171.37.35 (release 13-08-2014 CrysAlis171 .NET)
(compiled Aug 13 2014,18:06:01)
Empirical absorption correction using spherical harmonics,
 implemented in SCALE3 ABSPACK scaling algorithm.
;
_exptl_crystal_colour yellow
_exptl_crystal_density_diffrn 1.358
_exptl_crystal_density_method 'not measured'
_exptl_crystal_description polyhedron
_exptl_crystal_F_000 13194
_exptl_crystal_size_max 0.3
_exptl_crystal_size_mid 0.2
_exptl_crystal_size_min 0.1
_platon_squeeze_details
;
;
_refine_diff_density_max 0.842
_refine_diff_density_min -0.391
_refine_diff_density_rms 0.097
_refine_ls_extinction_method none
_refine_ls_goodness_of_fit_ref 1.053
_refine_ls_hydrogen_treatment constr
_refine_ls_matrix_type full
_refine_ls_number_parameters 783
_refine_ls_number_reflns 10435
_refine_ls_number_restraints 5
_refine_ls_restrained_S_all 1.054
_refine_ls_R_factor_all 0.1963
_refine_ls_R_factor_gt 0.1127
_refine_ls_shift/su_max 0.190
_refine_ls_shift/su_mean 0.009
_refine_ls_structure_factor_coef Fsqd
_refine_ls_weighting_details 'w=1/[\s^2^(Fo^2^)+(0.2000P)^2^] where P=(Fo^2^+2Fc^2^)/3'
_refine_ls_weighting_scheme calc
_refine_ls_wR_factor_gt 0.3094
_refine_ls_wR_factor_ref 0.3559
_reflns_Friedel_coverage 0.000
_reflns_number_gt 4389
_reflns_number_total 10435
_reflns_threshold_expression 'I > 2\s(I)'
_cod_data_source_file c7dt03470a2.cif
_cod_data_source_block b
_cod_original_cell_volume 30953.4(17)
_cod_database_code 7044559
_shelx_space_group_comment
;
The symmetry employed for this shelxl refinement is uniquely defined
by the following loop, which should always be used as a source of
symmetry information in preference to the above space-group names.
They are only intended as comments.
;
_shelxl_version_number 2014-3

loop_
_space_group_symop_operation_xyz
'x, y, z'
'-y, x-y, z'
'-x+y, -x, z'
'x+2/3, y+1/3, z+1/3'
'-y+2/3, x-y+1/3, z+1/3'
'-x+y+2/3, -x+1/3, z+1/3'
'x+1/3, y+2/3, z+2/3'
'-y+1/3, x-y+2/3, z+2/3'
'-x+y+1/3, -x+2/3, z+2/3'
'-x, -y, -z'
'y, -x+y, -z'
'x-y, x, -z'
'-x+2/3, -y+1/3, -z+1/3'
'y+2/3, -x+y+1/3, -z+1/3'
'x-y+2/3, x+1/3, -z+1/3'
'-x+1/3, -y+2/3, -z+2/3'
'y+1/3, -x+y+2/3, -z+2/3'
'x-y+1/3, x+2/3, -z+2/3'

loop_
_atom_site_label
_atom_site_type_symbol
_atom_site_fract_x
_atom_site_fract_y
_atom_site_fract_z
_atom_site_U_iso_or_equiv
_atom_site_adp_type
_atom_site_occupancy
_atom_site_site_symmetry_order
_atom_site_calc_flag
_atom_site_refinement_flags_posn
_atom_site_refinement_flags_adp
Ti4 Ti 0.77160(2) 0.10234(2) 0.47056(2) 0.10879(17) Uani 1 1 d . .
Ti3 Ti 0.74903(2) 0.15078(2) 0.40151(2) 0.1220(2) Uani 1 1 d . .
Ti2 Ti 0.77275(2) 0.20394(2) 0.49585(2) 0.10558(16) Uani 1 1 d . .
Ti1 Ti 0.69047(2) 0.21273(2) 0.53563(2) 0.12397(18) Uani 1 1 d . .
Ti5 Ti 0.85073(2) 0.09411(2) 0.42368(2) 0.1659(2) Uani 1 1 d . .
O5 O 0.70236(4) 0.16930(3) 0.49726(4) 0.0954(5) Uani 1 1 d . .
O8 O 0.76653(4) 0.18603(4) 0.56775(4) 0.1004(5) Uani 1 1 d . .
O1 O 0.77066(3) 0.15429(3) 0.47574(4) 0.0891(5) Uani 1 1 d . .
O4 O 0.63558(4) 0.16325(4) 0.54394(5) 0.1193(6) Uani 1 1 d . .
O6 O 0.69033(4) 0.12875(4) 0.43011(4) 0.1012(5) Uani 1 1 d . .
O17 O 0.81586(4) 0.12340(4) 0.52805(4) 0.0992(5) Uani 1 1 d . .
O13 O 0.74461(4) 0.09823(4) 0.40922(4) 0.1075(6) Uani 1 1 d . .
C10 C 0.63092(5) 0.11968(5) 0.47604(6) 0.0867(7) Uani 1 1 d . .
O10 O 0.76265(4) 0.20743(4) 0.42607(5) 0.1198(6) Uani 1 1 d . .
O14 O 0.81086(5) 0.17777(5) 0.38192(5) 0.1253(7) Uani 1 1 d . .
O18 O 0.86890(5) 0.11715(5) 0.49739(5) 0.1368(7) Uani 1 1 d . .
O9 O 0.82736(5) 0.23982(4) 0.49894(5) 0.1244(6) Uani 1 1 d . .
O19 O 0.79204(5) 0.06234(5) 0.45325(5) 0.1409(7) Uani 1 1 d . .
O22 O 0.90295(5) 0.14486(6) 0.40482(5) 0.1492(8) Uani 1 1 d . .
O16 O 0.72934(5) 0.07013(4) 0.50846(4) 0.1185(6) Uani 1 1 d . .
C20 C 0.67662(6) 0.13925(5) 0.46637(7) 0.0934(7) Uani 1 1 d . .
O7 O 0.71234(4) 0.19191(4) 0.59778(5) 0.1111(6) Uani 1 1 d . .
O3 O 0.75274(5) 0.24383(4) 0.51804(5) 0.1242(6) Uani 1 1 d . .
O15 O 0.82864(4) 0.13796(5) 0.42623(5) 0.1243(7) Uani 1 1 d . .
C19 C 0.60383(6) 0.08421(6) 0.44420(7) 0.0979(8) Uani 1 1 d . .
H19A H 0.6155 0.0766 0.4182 0.117 Uiso 1 1 calc R U
C22 C 0.76082(6) 0.19087(6) 0.65533(7) 0.0984(8) Uani 1 1 d . .
C11 C 0.61276(6) 0.13117(5) 0.51304(6) 0.0941(7) Uani 1 1 d . .
C12 C 0.56780(5) 0.10877(6) 0.51968(7) 0.0959(7) Uani 1 1 d . .
O11 O 0.73396(4) 0.15153(6) 0.33991(5) 0.1464(8) Uani 1 1 d . .
C21 C 0.74448(6) 0.18896(6) 0.60391(7) 0.0993(8) Uani 1 1 d . .
C27 C 0.80039(6) 0.19525(6) 0.66161(7) 0.1100(8) Uani 1 1 d . .
H27A H 0.8153 0.1946 0.6339 0.132 Uiso 1 1 calc R U
C18 C 0.56216(6) 0.06241(7) 0.45208(7) 0.1095(9) Uani 1 1 d . .
H18A H 0.5455 0.0392 0.4319 0.131 Uiso 1 1 calc R U
C26 C 0.81802(7) 0.20049(7) 0.70821(7) 0.1191(9) Uani 1 1 d . .
H26A H 0.8448 0.2036 0.7115 0.143 Uiso 1 1 calc R U
C49 C 0.83785(6) 0.16700(8) 0.39419(7) 0.1254(11) Uani 1 1 d . .
C25 C 0.79644(6) 0.20122(6) 0.75052(7) 0.1004(8) Uani 1 1 d . .
C23 C 0.73975(7) 0.19164(6) 0.69694(7) 0.1119(9) Uani 1 1 d . .
H23A H 0.7130 0.1885 0.6937 0.134 Uiso 1 1 calc R U
C1 C 0.84992(6) 0.12375(6) 0.53277(7) 0.1075(8) Uani 1 1 d . .
O20 O 0.83269(6) 0.08007(6) 0.36252(6) 0.1844(9) Uani 1 1 d . .
O2 O 0.67630(4) 0.22932(4) 0.48094(6) 0.1389(7) Uani 1 1 d . .
C24 C 0.75754(7) 0.19706(7) 0.74390(7) 0.1163(10) Uani 1 1 d . .
O23 O 0.68459(5) 0.24612(5) 0.58026(7) 0.1619(8) Uani 1 1 d . .
C17 C 0.54251(6) 0.07315(6) 0.48956(7) 0.1032(8) Uani 1 1 d . .
C16 C 0.49858(6) 0.05004(6) 0.49913(8) 0.1129(9) Uani 1 1 d . .
H16A H 0.4816 0.0261 0.4802 0.136 Uiso 1 1 calc R U
C15 C 0.48092(7) 0.06162(7) 0.53440(9) 0.1250(10) Uani 1 1 d . .
H15A H 0.4519 0.0457 0.5394 0.150 Uiso 1 1 calc R U
C51 C 0.88745(9) 0.22752(9) 0.34128(8) 0.1509(14) Uani 1 1 d . .
H51A H 0.8656 0.2332 0.3361 0.181 Uiso 1 1 calc R U
C50 C 0.88030(7) 0.19157(9) 0.37110(7) 0.1432(13) Uani 1 1 d . .
C14 C 0.50485(6) 0.09680(6) 0.56385(8) 0.1151(8) Uani 1 1 d . .
H14A H 0.4920 0.1048 0.5880 0.138 Uiso 1 1 calc R U
C13 C 0.54866(6) 0.12013(6) 0.55687(8) 0.1109(8) Uani 1 1 d . .
H13A H 0.5651 0.1433 0.5771 0.133 Uiso 1 1 calc R U
C58 C 0.95418(7) 0.20759(9) 0.35685(7) 0.1445(12) Uani 1 1 d . .
C59 C 0.90863(8) 0.17850(9) 0.38084(8) 0.1477(12) Uani 1 1 d . .
C57 C 0.98175(7) 0.19289(11) 0.36786(9) 0.2251(16) Uani 1 1 d . .
H57A H 0.9698 0.1643 0.3552 0.270 Uiso 1 1 calc R U
H57B H 0.9839 0.1917 0.4038 0.270 Uiso 1 1 calc R U
C53 C 0.95868(8) 0.24145(9) 0.33069(10) 0.1490(13) Uani 1 1 d . .
C52 C 0.92727(9) 0.25373(10) 0.32025(9) 0.1698(16) Uani 1 1 d . .
H52A H 0.9378 0.2823 0.3324 0.204 Uiso 1 1 calc R U
H52B H 0.9240 0.2542 0.2844 0.204 Uiso 1 1 calc R U
C28 C 0.87511(10) 0.24944(13) 0.49045(11) 0.273(2) Uani 1 1 d . .
H28A H 0.8802 0.2452 0.4556 0.328 Uiso 1 1 calc R U
O21 O 0.86772(7) 0.05599(7) 0.43637(7) 0.2599(10) Uani 1 1 d . .
C45 C 0.81350(7) 0.10260(8) 0.28806(9) 0.1367(11) Uani 1 1 d . .
H45A H 0.8324 0.1292 0.3035 0.205 Uiso 1 1 calc R U
H45B H 0.8222 0.1028 0.2542 0.205 Uiso 1 1 calc R U
H45C H 0.7853 0.0982 0.2884 0.205 Uiso 1 1 calc R U
C44 C 0.79347(14) 0.02990(8) 0.30513(12) 0.270(2) Uani 1 1 d . .
H44A H 0.7824 0.0259 0.2719 0.405 Uiso 1 1 calc R U
H44B H 0.8117 0.0180 0.3078 0.405 Uiso 1 1 calc R U
H44C H 0.7705 0.0161 0.3284 0.405 Uiso 1 1 calc R U
C29 C 0.88783(13) 0.23123(12) 0.5202(2) 0.394(3) Uani 1 1 d . .
H29A H 0.9164 0.2390 0.5121 0.591 Uiso 1 1 calc R U
H29B H 0.8867 0.2398 0.5537 0.591 Uiso 1 1 calc R U
H29C H 0.8700 0.2011 0.5173 0.591 Uiso 1 1 calc R U
C41 C 0.7368(2) -0.00508(13) 0.43301(13) 0.324(3) Uani 1 1 d . U
H41A H 0.7246 -0.0346 0.4403 0.487 Uiso 1 1 calc R U
H41B H 0.7164 0.0036 0.4400 0.487 Uiso 1 1 calc R U
H41C H 0.7445 -0.0002 0.3984 0.487 Uiso 1 1 calc R U
C42 C 0.77901(14) 0.00900(10) 0.51342(12) 0.258(2) Uani 1 1 d . .
H42A H 0.8068 0.0310 0.5227 0.387 Uiso 1 1 calc R U
H42B H 0.7585 0.0094 0.5355 0.387 Uiso 1 1 calc R U
H42C H 0.7776 -0.0179 0.5156 0.387 Uiso 1 1 calc R U
C56 C 1.02418(10) 0.21857(12) 0.34739(10) 0.205(2) Uani 1 1 d . .
H56A H 1.0307 0.2011 0.3261 0.246 Uiso 1 1 calc R U
H56B H 1.0445 0.2290 0.3745 0.246 Uiso 1 1 calc R U
C55 C 1.02820(9) 0.25432(12) 0.31855(12) 0.1924(18) Uani 1 1 d . .
H55A H 1.0547 0.2712 0.3044 0.231 Uiso 1 1 calc R U
C54 C 1.00111(8) 0.26666(12) 0.30922(11) 0.1970(18) Uani 1 1 d . .
H54A H 1.0083 0.2904 0.2898 0.236 Uiso 1 1 calc R U
C35 C 0.71316(9) 0.16523(10) 0.26067(9) 0.1739(15) Uani 1 1 d . .
H35A H 0.7354 0.1933 0.2685 0.261 Uiso 1 1 calc R U
H35B H 0.7119 0.1611 0.2252 0.261 Uiso 1 1 calc R U
H35C H 0.6866 0.1615 0.2723 0.261 Uiso 1 1 calc R U
C7 C 0.78471(8) 0.28901(6) 0.52745(10) 0.1878(15) Uani 1 1 d D .
C5 C 0.61919(10) 0.21555(13) 0.42823(13) 0.227(2) Uani 1 1 d . .
H5A H 0.6100 0.1863 0.4344 0.340 Uiso 1 1 calc R U
H5B H 0.5955 0.2201 0.4311 0.340 Uiso 1 1 calc R U
H5C H 0.6309 0.2230 0.3953 0.340 Uiso 1 1 calc R U
C37 C 0.69594(10) 0.06143(11) 0.54186(10) 0.1807(17) Uani 1 1 d . .
H37A H 0.6965 0.0882 0.5479 0.217 Uiso 1 1 calc R U
C9 C 0.79821(9) 0.29468(8) 0.57972(10) 0.1672(14) Uani 1 1 d . .
H9A H 0.8035 0.2724 0.5894 0.251 Uiso 1 1 calc R U
H9B H 0.8236 0.3215 0.5836 0.251 Uiso 1 1 calc R U
H9C H 0.7764 0.2939 0.6004 0.251 Uiso 1 1 calc R U
C30 C 0.89272(11) 0.30036(12) 0.50287(19) 0.247(3) Uani 1 1 d . .
H30A H 0.8816 0.3117 0.4787 0.370 Uiso 1 1 calc R U
H30B H 0.8836 0.3030 0.5356 0.370 Uiso 1 1 calc R U
H30C H 0.9231 0.3158 0.5015 0.370 Uiso 1 1 calc R U
C38 C 0.65370(12) 0.03133(10) 0.5204(2) 0.288(3) Uani 1 1 d . .
H38A H 0.6320 0.0263 0.5442 0.433 Uiso 1 1 calc R U
H38B H 0.6493 0.0432 0.4905 0.433 Uiso 1 1 calc R U
H38C H 0.6525 0.0051 0.5126 0.433 Uiso 1 1 calc R U
C34 C 0.72229(11) 0.13193(14) 0.28699(10) 0.306(2) Uani 1 1 d . .
H34A H 0.7497 0.1384 0.2730 0.368 Uiso 1 1 calc R U
C8 C 0.77402(10) 0.31804(7) 0.50067(13) 0.355(4) Uani 1 1 d D .
H8A H 0.7952 0.3468 0.5075 0.533 Uiso 1 1 calc R U
H8B H 0.7730 0.3129 0.4655 0.533 Uiso 1 1 calc R U
H8C H 0.7469 0.3132 0.5117 0.533 Uiso 1 1 calc R U
C43 C 0.81441(13) 0.06916(12) 0.31490(11) 0.213(2) Uani 1 1 d . .
C33 C 0.80342(13) 0.25897(12) 0.35838(13) 0.216(2) Uani 1 1 d . .
H33A H 0.8057 0.2823 0.3394 0.324 Uiso 1 1 calc R U
H33B H 0.8294 0.2678 0.3761 0.324 Uiso 1 1 calc R U
H33C H 0.7981 0.2361 0.3363 0.324 Uiso 1 1 calc R U
C2 C 0.66829(15) 0.25328(12) 0.62298(13) 0.316(2) Uani 1 1 d . U
C36 C 0.69900(16) 0.08731(12) 0.2866(3) 0.366(4) Uani 1 1 d . .
H36A H 0.6929 0.0774 0.2527 0.548 Uiso 1 1 calc R U
H36B H 0.7152 0.0764 0.3023 0.548 Uiso 1 1 calc R U
H36C H 0.6730 0.0777 0.3044 0.548 Uiso 1 1 calc R U
C46 C 0.9039(3) 0.07158(10) 0.45680(11) 0.439(5) Uani 1 1 d D .
N14 N 0.73327(14) 0.19905(16) 0.78087(14) 0.331(4) Uani 1 1 d . .
H14B H 0.7422 0.2032 0.8111 0.397 Uiso 1 1 calc R U
H14C H 0.7089 0.1962 0.7740 0.397 Uiso 1 1 calc R U
C32 C 0.72228(15) 0.23329(14) 0.37599(16) 0.300(2) Uani 1 1 d . U
H32A H 0.7254 0.2574 0.3580 0.450 Uiso 1 1 calc R U
H32B H 0.7123 0.2096 0.3538 0.450 Uiso 1 1 calc R U
H32C H 0.7023 0.2266 0.4026 0.450 Uiso 1 1 calc R U
C4 C 0.64996(12) 0.24058(11) 0.46309(17) 0.290(2) Uani 1 1 d . .
H4A H 0.6321 0.2356 0.4924 0.348 Uiso 1 1 calc R U
C31 C 0.76502(12) 0.24334(11) 0.39769(12) 0.2145(16) Uani 1 1 d . U
H31A H 0.7731 0.2665 0.4215 0.257 Uiso 1 1 calc R U
C39 C 0.70546(13) 0.04866(17) 0.58775(15) 0.402(3) Uani 1 1 d . .
H39A H 0.6833 0.0425 0.6114 0.603 Uiso 1 1 calc R U
H39B H 0.7077 0.0238 0.5825 0.603 Uiso 1 1 calc R U
H39C H 0.7318 0.0710 0.6004 0.603 Uiso 1 1 calc R U
C40 C 0.76962(13) 0.01622(9) 0.45998(11) 0.2220(17) Uani 1 1 d . U
C3 C 0.69858(19) 0.27710(14) 0.65971(16) 0.330(3) Uani 1 1 d . U
H3A H 0.6847 0.2806 0.6881 0.495 Uiso 1 1 calc R U
H3B H 0.7132 0.2625 0.6696 0.495 Uiso 1 1 calc R U
H3C H 0.7185 0.3043 0.6464 0.495 Uiso 1 1 calc R U
C47 C 0.91592(15) 0.03697(17) 0.4346(2) 0.519(3) Uani 1 1 d . .
H47A H 0.9453 0.0440 0.4349 0.623 Uiso 1 1 calc R U
H47B H 0.8984 0.0178 0.4085 0.623 Uiso 1 1 calc R U
C6 C 0.66195(17) 0.27899(15) 0.4548(3) 0.536(5) Uani 1 1 d . .
H6A H 0.6387 0.2814 0.4419 0.804 Uiso 1 1 calc R U
H6B H 0.6717 0.2947 0.4854 0.804 Uiso 1 1 calc R U
H6C H 0.6846 0.2901 0.4309 0.804 Uiso 1 1 calc R U
C60 C 0.8896(2) 0.03777(10) 0.49693(12) 0.351(3) Uiso 1 1 d D .
H60A H 0.8596 0.0184 0.5009 0.421 Uiso 1 1 calc R U
H60B H 0.9063 0.0444 0.5272 0.421 Uiso 1 1 calc R U
C61 C 0.6219(2) 0.2193(2) 0.6343(3) 0.400(4) Uiso 1 1 d . .
H61A H 0.6129 0.2266 0.6645 0.600 Uiso 1 1 calc R U
H61B H 0.6041 0.2181 0.6073 0.600 Uiso 1 1 calc R U
H61C H 0.6200 0.1923 0.6381 0.600 Uiso 1 1 calc R U

loop_
_atom_site_aniso_label
_atom_site_aniso_U_11
_atom_site_aniso_U_22
_atom_site_aniso_U_33
_atom_site_aniso_U_23
_atom_site_aniso_U_13
_atom_site_aniso_U_12
Ti4 0.1292(2) 0.1300(2) 0.06283(18) 0.00323(18) 0.00280(18) 0.06153(17)
Ti3 0.1122(2) 0.1605(3) 0.06229(18) 0.0210(2) 0.00057(18) 0.0448(2)
Ti2 0.1064(2) 0.1020(2) 0.0783(2) 0.00599(18) -0.01300(18) 0.02958(17)
Ti1 0.1437(2) 0.1119(2) 0.1213(3) -0.0338(2) -0.0381(2) 0.06770(16)
Ti5 0.2252(3) 0.2789(3) 0.0679(2) -0.0411(2) -0.0252(2) 0.18179(19)
O5 0.1042(7) 0.0897(6) 0.0834(7) -0.0128(6) -0.0190(6) 0.0419(5)
O8 0.1192(8) 0.0865(6) 0.0751(7) -0.0096(6) -0.0165(6) 0.0362(5)
O1 0.0885(6) 0.0940(6) 0.0617(6) -0.0016(5) 0.0043(5) 0.0284(5)
O4 0.1221(8) 0.1256(8) 0.1041(9) -0.0261(7) -0.0073(7) 0.0574(6)
O6 0.1078(7) 0.1280(7) 0.0588(6) -0.0166(6) 0.0024(6) 0.0521(5)
O17 0.1296(7) 0.1292(7) 0.0536(6) 0.0019(5) -0.0054(5) 0.0757(5)
O13 0.1187(8) 0.1316(8) 0.0570(6) 0.0002(6) 0.0007(6) 0.0512(6)
C10 0.1016(9) 0.0992(9) 0.0611(9) 0.0007(8) -0.0206(8) 0.0515(7)
O10 0.1280(8) 0.1258(8) 0.0846(7) 0.0372(6) -0.0132(7) 0.0477(6)
O14 0.1189(9) 0.1408(10) 0.0668(7) 0.0144(7) 0.0085(7) 0.0279(8)
O18 0.1812(9) 0.1977(9) 0.0664(7) -0.0175(7) -0.0133(7) 0.1211(6)
O9 0.1350(9) 0.1058(8) 0.0957(8) 0.0144(7) -0.0281(7) 0.0327(7)
O19 0.2185(10) 0.1696(9) 0.0676(7) -0.0175(7) -0.0160(8) 0.1217(6)
O22 0.1485(9) 0.2438(13) 0.0737(8) -0.0003(9) 0.0051(7) 0.1118(7)
O16 0.1535(10) 0.1067(8) 0.0664(7) 0.0094(6) 0.0199(7) 0.0434(6)
C20 0.0993(10) 0.0925(9) 0.0789(10) 0.0118(9) -0.0198(9) 0.0409(7)
O7 0.1090(8) 0.1162(8) 0.0864(8) -0.0287(7) -0.0221(7) 0.0402(6)
O3 0.1625(9) 0.0872(6) 0.1136(9) -0.0065(7) -0.0442(8) 0.0554(6)
O15 0.1290(8) 0.1684(10) 0.0626(7) 0.0137(7) 0.0013(7) 0.0647(7)
C19 0.0999(10) 0.1240(11) 0.0659(10) 0.0020(9) -0.0091(9) 0.0531(8)
C22 0.1194(12) 0.0860(10) 0.0726(10) -0.0106(9) -0.0223(10) 0.0384(8)
C11 0.1408(11) 0.0898(9) 0.0560(9) -0.0178(8) -0.0217(9) 0.0610(7)
C12 0.0922(9) 0.1196(10) 0.0829(11) 0.0200(9) 0.0091(9) 0.0581(7)
O11 0.1151(8) 0.2407(14) 0.0647(7) 0.0293(8) 0.0037(7) 0.0749(8)
C21 0.1066(11) 0.0893(10) 0.0805(11) -0.0154(9) -0.0150(10) 0.0329(8)
C27 0.1419(12) 0.1426(12) 0.0589(9) -0.0221(9) -0.0080(9) 0.0811(8)
C18 0.1118(12) 0.1254(13) 0.0798(11) -0.0044(11) -0.0091(10) 0.0505(9)
C26 0.1563(12) 0.1645(13) 0.0641(10) -0.0180(10) -0.0120(10) 0.1009(8)
C49 0.1030(11) 0.1890(17) 0.0711(11) -0.0140(12) 0.0000(10) 0.0630(10)
C25 0.1255(11) 0.0999(10) 0.0747(11) -0.0050(9) -0.0050(10) 0.0556(8)
C23 0.1123(11) 0.1274(13) 0.0858(12) -0.0346(10) -0.0240(10) 0.0524(9)
C1 0.1414(12) 0.1368(11) 0.0557(9) -0.0072(9) -0.0078(9) 0.0780(8)
O20 0.2301(12) 0.2982(14) 0.0797(9) -0.0507(9) -0.0232(9) 0.1732(8)
O2 0.1488(8) 0.1305(8) 0.1535(12) -0.0159(8) -0.0504(8) 0.0819(5)
C24 0.1230(13) 0.1219(13) 0.0816(12) -0.0202(11) 0.0016(11) 0.0445(10)
O23 0.1725(10) 0.1526(9) 0.1751(14) -0.0714(9) -0.0592(10) 0.0921(7)
C17 0.1065(10) 0.1227(11) 0.0813(11) 0.0118(10) -0.0124(9) 0.0579(7)
C16 0.1100(11) 0.1339(12) 0.1006(14) 0.0058(11) -0.0044(11) 0.0652(8)
C15 0.1237(12) 0.1376(13) 0.1172(16) 0.0100(13) -0.0013(12) 0.0679(9)
C51 0.1286(17) 0.170(2) 0.0706(12) -0.0018(14) 0.0175(12) 0.0120(16)
C50 0.1159(14) 0.215(2) 0.0593(10) -0.0320(13) -0.0046(11) 0.0533(13)
C14 0.1322(11) 0.1456(11) 0.0945(13) 0.0296(10) 0.0130(10) 0.0898(7)
C13 0.1256(11) 0.1299(11) 0.0942(13) 0.0136(10) -0.0018(10) 0.0765(7)
C58 0.1236(13) 0.237(2) 0.0690(10) -0.0526(12) -0.0216(10) 0.0875(11)
C59 0.1571(15) 0.2232(19) 0.0676(11) -0.0384(12) -0.0098(11) 0.0987(12)
C57 0.1453(14) 0.447(3) 0.0962(13) -0.1290(15) -0.0429(12) 0.1576(14)
C53 0.1331(15) 0.189(2) 0.1124(16) -0.0281(16) -0.0325(13) 0.0712(12)
C52 0.1453(19) 0.204(2) 0.0919(15) -0.0312(16) 0.0012(15) 0.0367(18)
C28 0.136(2) 0.299(4) 0.1386(19) -0.103(2) 0.0209(18) -0.076(2)
O21 0.3847(15) 0.3989(15) 0.1451(12) -0.1398(11) -0.1286(11) 0.3077(9)
C45 0.1441(13) 0.1788(16) 0.1005(15) 0.0027(13) 0.0162(12) 0.0908(10)
C44 0.589(4) 0.1502(13) 0.123(2) -0.0090(14) -0.058(2) 0.2248(14)
C29 0.326(3) 0.201(2) 0.654(7) -0.005(3) -0.289(3) 0.1318(17)
C41 0.532(4) 0.158(3) 0.123(2) -0.033(2) -0.055(2) 0.052(4)
C42 0.506(4) 0.2444(18) 0.122(2) 0.0235(17) -0.018(2) 0.2607(16)
C56 0.164(2) 0.300(3) 0.0951(15) -0.0588(19) -0.0023(16) 0.074(2)
C55 0.1253(17) 0.257(3) 0.159(2) -0.037(2) 0.0184(17) 0.0689(16)
C54 0.1355(16) 0.314(3) 0.134(2) -0.047(2) -0.0179(16) 0.1071(16)
C35 0.1677(18) 0.258(3) 0.0927(15) 0.0176(17) -0.0123(14) 0.1036(15)
C7 0.262(3) 0.0881(13) 0.173(2) -0.0376(14) -0.1093(17) 0.0580(14)
C5 0.213(2) 0.318(3) 0.169(3) -0.010(3) -0.0636(19) 0.1487(19)
C37 0.165(2) 0.195(2) 0.1363(19) 0.0598(17) 0.0210(18) 0.0551(18)
C9 0.187(2) 0.1245(16) 0.1511(19) -0.0575(15) -0.0749(16) 0.0486(15)
C30 0.133(2) 0.196(3) 0.348(6) 0.066(3) 0.017(3) 0.036(2)
C38 0.197(2) 0.1282(18) 0.551(9) 0.010(3) 0.006(4) 0.0890(14)
C34 0.338(2) 0.662(4) 0.0729(14) 0.0535(19) -0.0093(15) 0.3649(18)
C8 0.503(7) 0.108(2) 0.307(4) -0.013(3) -0.206(4) 0.041(3)
C43 0.288(3) 0.223(3) 0.0946(16) 0.0210(18) -0.0362(19) 0.104(2)
C33 0.235(3) 0.182(3) 0.168(3) 0.040(2) 0.018(3) 0.056(2)
C2 0.304(4) 0.310(3) 0.232(2) -0.1979(15) 0.0253(19) 0.076(2)
C36 0.256(4) 0.155(2) 0.652(10) -0.155(3) -0.015(5) 0.077(2)
C46 0.596(9) 0.362(5) 0.234(4) -0.127(3) 0.097(4) 0.147(5)
N14 0.246(3) 0.457(6) 0.197(3) -0.058(4) -0.003(3) 0.106(4)
C32 0.307(2) 0.349(3) 0.249(4) 0.124(2) -0.031(2) 0.168(2)
C4 0.350(3) 0.211(2) 0.346(4) -0.067(3) -0.223(2) 0.1677(16)
C31 0.314(2) 0.216(2) 0.139(2) 0.0268(18) -0.0290(18) 0.1512(16)
C39 0.359(3) 0.790(5) 0.228(3) 0.304(2) 0.163(2) 0.414(2)
C40 0.374(3) 0.1472(15) 0.1378(19) 0.0455(14) -0.0370(18) 0.1249(16)
C3 0.369(5) 0.240(3) 0.261(3) -0.155(2) -0.012(3) 0.062(3)
C47 0.511(3) 0.867(4) 0.468(6) -0.395(3) -0.171(3) 0.5612(19)
C6 0.402(4) 0.199(3) 1.007(12) -0.047(5) -0.400(4) 0.149(2)

loop_
_atom_type_symbol
_atom_type_description
_atom_type_scat_dispersion_real
_atom_type_scat_dispersion_imag
_atom_type_scat_source
C C 0.0181 0.0091 'International Tables Vol C Tables 4.2.6.8 and 6.1.1.4'
H H 0.0000 0.0000 'International Tables Vol C Tables 4.2.6.8 and 6.1.1.4'
N N 0.0311 0.0180 'International Tables Vol C Tables 4.2.6.8 and 6.1.1.4'
O O 0.0492 0.0322 'International Tables Vol C Tables 4.2.6.8 and 6.1.1.4'
Ti Ti 0.2191 1.8069 'International Tables Vol C Tables 4.2.6.8 and 6.1.1.4'

loop_
_geom_angle_atom_site_label_1
_geom_angle_atom_site_label_2
_geom_angle_atom_site_label_3
_geom_angle
_geom_angle_site_symmetry_3
O16 Ti4 O13 101.91(6) .
O16 Ti4 O1 100.33(7) .
O13 Ti4 O1 82.81(6) .
O16 Ti4 O19 99.89(7) .
O13 Ti4 O19 96.33(7) .
O1 Ti4 O19 159.49(5) .
O16 Ti4 O17 94.56(5) .
O13 Ti4 O17 162.53(5) .
O1 Ti4 O17 88.60(5) .
O19 Ti4 O17 86.42(6) .
O16 Ti4 O15 172.28(9) .
O13 Ti4 O15 82.91(5) .
O1 Ti4 O15 86.18(6) .
O19 Ti4 O15 73.40(7) .
O17 Ti4 O15 81.37(5) .
O16 Ti4 Ti3 110.85(7) .
O13 Ti4 Ti3 37.60(5) .
O1 Ti4 Ti3 45.91(3) .
O19 Ti4 Ti3 127.64(4) .
O17 Ti4 Ti3 129.91(4) .
O15 Ti4 Ti3 76.66(5) .
O16 Ti4 Ti5 133.39(7) .
O13 Ti4 Ti5 96.13(5) .
O1 Ti4 Ti5 124.52(4) .
O19 Ti4 Ti5 35.02(4) .
O17 Ti4 Ti5 76.27(4) .
O15 Ti4 Ti5 39.30(5) .
Ti3 Ti4 Ti5 109.592(16) .
O11 Ti3 O13 104.85(8) .
O11 Ti3 O10 102.41(9) .
O13 Ti3 O10 152.73(6) .
O11 Ti3 O6 94.92(6) .
O13 Ti3 O6 91.11(6) .
O10 Ti3 O6 87.26(6) .
O11 Ti3 O14 91.71(6) .
O13 Ti3 O14 91.79(7) .
O10 Ti3 O14 86.66(7) .
O6 Ti3 O14 171.84(5) .
O11 Ti3 O1 176.05(6) .
O13 Ti3 O1 78.18(5) .
O10 Ti3 O1 74.55(6) .
O6 Ti3 O1 87.51(5) .
O14 Ti3 O1 85.62(5) .
O11 Ti3 Ti4 142.03(8) .
O13 Ti3 Ti4 38.32(4) .
O10 Ti3 Ti4 114.68(4) .
O6 Ti3 Ti4 94.66(4) .
O14 Ti3 Ti4 82.95(5) .
O1 Ti3 Ti4 40.51(4) .
O11 Ti3 Ti2 140.30(8) .
O13 Ti3 Ti2 114.67(4) .
O10 Ti3 Ti2 38.23(4) .
O6 Ti3 Ti2 81.11(3) .
O14 Ti3 Ti2 90.75(4) .
O1 Ti3 Ti2 37.04(4) .
Ti4 Ti3 Ti2 77.540(15) .
O9 Ti2 O1 102.64(7) .
O9 Ti2 O10 100.38(6) .
O1 Ti2 O10 82.32(6) .
O9 Ti2 O8 95.66(6) .
O1 Ti2 O8 91.05(6) .
O10 Ti2 O8 163.63(5) .
O9 Ti2 O3 97.67(7) .
O1 Ti2 O3 159.66(5) .
O10 Ti2 O3 95.08(7) .
O8 Ti2 O3 85.94(6) .
O9 Ti2 O5 168.61(8) .
O1 Ti2 O5 88.74(5) .
O10 Ti2 O5 81.32(5) .
O8 Ti2 O5 83.60(5) .
O3 Ti2 O5 70.94(5) .
O9 Ti2 Ti3 111.72(5) .
O1 Ti2 Ti3 43.53(4) .
O10 Ti2 Ti3 39.61(5) .
O8 Ti2 Ti3 129.83(4) .
O3 Ti2 Ti3 128.02(5) .
O5 Ti2 Ti3 76.81(3) .
O9 Ti2 Ti1 130.63(6) .
O1 Ti2 Ti1 125.81(4) .
O10 Ti2 Ti1 95.32(6) .
O8 Ti2 Ti1 76.42(5) .
O3 Ti2 Ti1 34.08(3) .
O5 Ti2 Ti1 38.14(4) .
Ti3 Ti2 Ti1 110.082(17) .
O2 Ti1 O23 99.59(9) .
O2 Ti1 O4 94.15(6) .
O23 Ti1 O4 97.94(7) .
O2 Ti1 O3 93.07(7) .
O23 Ti1 O3 104.86(6) .
O4 Ti1 O3 154.55(8) .
O2 Ti1 O5 93.34(7) .
O23 Ti1 O5 167.04(8) .
O4 Ti1 O5 81.96(6) .
O3 Ti1 O5 73.28(5) .
O2 Ti1 O7 174.20(8) .
O23 Ti1 O7 85.10(8) .
O4 Ti1 O7 88.55(6) .
O3 Ti1 O7 82.37(6) .
O5 Ti1 O7 81.94(6) .
O2 Ti1 Ti2 101.48(6) .
O23 Ti1 Ti2 133.96(6) .
O4 Ti1 Ti2 120.61(6) .
O3 Ti1 Ti2 33.95(5) .
O5 Ti1 Ti2 40.66(3) .
O7 Ti1 Ti2 72.73(4) .
O20 Ti5 O21 100.04(11) .
O20 Ti5 O22 94.67(7) .
O21 Ti5 O22 103.35(10) .
O20 Ti5 O19 93.67(7) .
O21 Ti5 O19 99.04(9) .
O22 Ti5 O19 154.31(9) .
O20 Ti5 O18 171.59(11) .
O21 Ti5 O18 88.30(8) .
O22 Ti5 O18 84.35(6) .
O19 Ti5 O18 83.88(6) .
O20 Ti5 O15 91.25(10) .
O21 Ti5 O15 167.24(8) .
O22 Ti5 O15 81.44(8) .
O19 Ti5 O15 74.12(7) .
O18 Ti5 O15 80.34(7) .
O20 Ti5 C46 117.23(12) .
O21 Ti5 C46 26.28(9) .
O22 Ti5 C46 81.96(12) .
O19 Ti5 C46 115.30(12) .
O18 Ti5 C46 70.96(10) .
O15 Ti5 C46 148.01(8) .
O20 Ti5 Ti4 99.54(8) .
O21 Ti5 Ti4 130.41(7) .
O22 Ti5 Ti4 119.84(7) .
O19 Ti5 Ti4 34.60(5) .
O18 Ti5 Ti4 73.92(5) .
O15 Ti5 Ti4 40.46(4) .
C46 Ti5 Ti4 136.13(10) .
C20 O5 Ti1 127.04(14) .
C20 O5 Ti2 126.98(13) .
Ti1 O5 Ti2 101.20(4) .
C21 O8 Ti2 131.51(15) .
Ti2 O1 Ti4 166.91(7) .
Ti2 O1 Ti3 99.43(6) .
Ti4 O1 Ti3 93.59(5) .
C11 O4 Ti1 130.72(12) .
C20 O6 Ti3 133.25(10) .
C1 O17 Ti4 131.79(12) .
Ti3 O13 Ti4 104.08(6) .
C11 C10 C19 118.78(16) .
C11 C10 C20 125.67(15) .
C19 C10 C20 115.51(17) .
C31 O10 Ti2 129.08(16) .
C31 O10 Ti3 128.76(15) .
Ti2 O10 Ti3 102.15(7) .
C49 O14 Ti3 128.89(13) .
C1 O18 Ti5 132.95(14) .
C28 O9 Ti2 148.85(19) .
C40 O19 Ti4 127.7(2) .
C40 O19 Ti5 122.0(2) .
Ti4 O19 Ti5 110.38(7) .
C59 O22 Ti5 129.91(17) .
C37 O16 Ti4 154.4(2) .
O6 C20 O5 121.33(16) .
O6 C20 C10 121.54(14) .
O5 C20 C10 117.10(17) .
C21 O7 Ti1 132.00(12) .
C7 O3 Ti2 118.88(15) .
C7 O3 Ti1 128.27(16) .
Ti2 O3 Ti1 111.97(6) .
C49 O15 Ti5 124.37(16) .
C49 O15 Ti4 129.98(17) .
Ti5 O15 Ti4 100.24(7) .
C18 C19 C10 120.3(2) .
C23 C22 C27 117.74(18) .
C23 C22 C21 122.8(2) .
C27 C22 C21 119.28(18) .
O4 C11 C10 122.25(17) .
O4 C11 C12 117.29(18) .
C10 C11 C12 120.45(15) .
C17 C12 C13 119.25(16) .
C17 C12 C11 119.30(19) .
C13 C12 C11 121.37(16) .
C34 O11 Ti3 151.1(3) .
O7 C21 O8 124.05(18) .
O7 C21 C22 119.48(19) .
O8 C21 C22 116.4(2) .
C26 C27 C22 121.1(2) .
C19 C18 C17 122.52(18) .
C27 C26 C25 121.0(2) .
O15 C49 O14 120.59(19) .
O15 C49 C50 123.2(3) .
O14 C49 C50 116.2(2) .
C24 C25 C26 117.44(19) .
C24 C25 C1 121.7(2) 13_656
C26 C25 C1 120.7(2) 13_656
C22 C23 C24 121.2(2) .
O17 C1 O18 124.11(17) .
O17 C1 C25 119.11(19) 13_656
O18 C1 C25 116.8(2) 13_656
C43 O20 Ti5 173.8(3) .
C4 O2 Ti1 143.1(2) .
C25 C24 N14 124.8(3) .
C25 C24 C23 121.5(2) .
N14 C24 C23 113.6(3) .
C2 O23 Ti1 153.4(2) .
C12 C17 C18 118.53(17) .
C12 C17 C16 118.0(2) .
C18 C17 C16 123.42(18) .
C15 C16 C17 121.76(19) .
C16 C15 C14 121.4(2) .
C52 C51 C50 119.9(3) .
C59 C50 C51 126.8(2) .
C59 C50 C49 117.0(2) .
C51 C50 C49 116.1(3) .
C15 C14 C13 119.2(2) .
C12 C13 C14 120.34(17) .
C57 C58 C53 132.9(2) .
C57 C58 C59 111.9(2) .
C53 C58 C59 115.2(3) .
O22 C59 C50 129.1(2) .
O22 C59 C58 116.5(3) .
C50 C59 C58 114.3(2) .
C58 C57 C56 114.4(3) .
C58 C53 C52 128.8(2) .
C58 C53 C54 112.5(3) .
C52 C53 C54 118.6(3) .
C51 C52 C53 114.9(3) .
C29 C28 O9 115.9(3) .
C29 C28 C30 114.9(3) .
O9 C28 C30 89.2(3) .
C46 O21 Ti5 114.4(3) .
C57 C56 C55 111.9(4) .
C54 C55 C56 131.2(3) .
C55 C54 C53 117.0(3) .
C8 C7 O3 111.6(2) .
C8 C7 C9 123.5(3) .
O3 C7 C9 109.89(18) .
O16 C37 C39 107.3(3) .
O16 C37 C38 112.2(3) .
C39 C37 C38 115.2(3) .
C36 C34 O11 114.1(4) .
C36 C34 C35 130.4(4) .
O11 C34 C35 99.7(3) .
C44 C43 O20 116.1(3) .
C44 C43 C45 127.0(3) .
O20 C43 C45 115.2(3) .
O23 C2 C3 114.8(5) .
O23 C2 C61 114.5(4) .
C3 C2 C61 124.3(4) .
O21 C46 C60 94.9(4) .
O21 C46 C47 96.7(3) .
C60 C46 C47 75.3(4) .
O21 C46 Ti5 39.3(3) .
C60 C46 Ti5 119.4(6) .
C47 C46 Ti5 130.2(3) .
C6 C4 O2 120.7(4) .
C6 C4 C5 109.2(5) .
O2 C4 C5 121.1(4) .
O10 C31 C32 112.5(3) .
O10 C31 C33 107.8(4) .
C32 C31 C33 116.0(3) .
C41 C40 O19 116.3(4) .
C41 C40 C42 130.5(3) .
O19 C40 C42 105.6(2) .
C46 C47 C60 49.5(2) .
C46 C60 C47 55.2(4) .

loop_
_geom_bond_atom_site_label_1
_geom_bond_atom_site_label_2
_geom_bond_distance
_geom_bond_site_symmetry_2
Ti4 O16 1.7267(13) .
Ti4 O13 1.8847(13) .
Ti4 O1 1.9188(15) .
Ti4 O19 1.999(2) .
Ti4 O17 2.0826(12) .
Ti4 O15 2.1755(13) .
Ti4 Ti3 2.9484(7) .
Ti4 Ti5 3.2993(8) .
Ti3 O11 1.7459(14) .
Ti3 O13 1.8547(17) .
Ti3 O10 1.9822(16) .
Ti3 O6 2.0256(13) .
Ti3 O14 2.0294(16) .
Ti3 O1 2.1217(12) .
Ti3 Ti2 3.0392(5) .
Ti2 O9 1.7567(14) .
Ti2 O1 1.8558(14) .
Ti2 O10 1.9240(13) .
Ti2 O8 2.0124(12) .
Ti2 O3 2.0176(18) .
Ti2 O5 2.2256(12) .
Ti2 Ti1 3.3507(7) .
Ti1 O2 1.7603(18) .
Ti1 O23 1.796(2) .
Ti1 O4 1.9255(12) .
Ti1 O3 2.0247(15) .
Ti1 O5 2.1095(15) .
Ti1 O7 2.1448(16) .
Ti5 O20 1.7463(16) .
Ti5 O21 1.816(3) .
Ti5 O22 1.9468(15) .
Ti5 O19 2.0200(16) .
Ti5 O18 2.1206(14) .
Ti5 O15 2.124(2) .
Ti5 C46 2.612(9) .
O5 C20 1.3199(19) .
O8 C21 1.299(3) .
O4 C11 1.333(2) .
O6 C20 1.239(2) .
O17 C1 1.243(3) .
C10 C11 1.370(3) .
C10 C19 1.450(2) .
C10 C20 1.473(3) .
O10 C31 1.480(4) .
O14 C49 1.273(4) .
O18 C1 1.267(3) .
O9 C28 1.613(4) .
O19 C40 1.469(3) .
O22 C59 1.308(4) .
O16 C37 1.415(4) .
O7 C21 1.241(3) .
O3 C7 1.490(2) .
O15 C49 1.272(3) .
C19 C18 1.335(3) .
C22 C23 1.363(3) .
C22 C27 1.382(3) .
C22 C21 1.490(3) .
C11 C12 1.433(3) .
C12 C17 1.413(2) .
C12 C13 1.395(3) .
O11 C34 1.550(3) .
C27 C26 1.375(3) .
C18 C17 1.400(3) .
C26 C25 1.389(3) .
C49 C50 1.483(3) .
C25 C24 1.362(4) .
C25 C1 1.489(3) 13_656
C23 C24 1.385(3) .
C1 C25 1.489(3) 13_656
O20 C43 1.403(3) .
O2 C4 1.311(5) .
C24 N14 1.356(5) .
O23 C2 1.375(5) .
C17 C16 1.413(3) .
C16 C15 1.327(4) .
C15 C14 1.384(3) .
C51 C52 1.398(3) .
C51 C50 1.445(4) .
C50 C59 1.363(5) .
C14 C13 1.399(3) .
C58 C57 1.389(5) .
C58 C53 1.358(4) .
C58 C59 1.594(3) .
C57 C56 1.459(4) .
C53 C52 1.452(5) .
C53 C54 1.467(4) .
C28 C29 1.266(7) .
C28 C30 1.669(6) .
O21 C46 1.270(8) .
C45 C43 1.432(5) .
C44 C43 1.269(4) .
C41 C40 1.278(6) .
C42 C40 1.527(5) .
C56 C55 1.460(6) .
C55 C54 1.300(6) .
C35 C34 1.579(6) .
C7 C8 1.485(4) .
C7 C9 1.466(4) .
C5 C4 1.394(5) .
C37 C39 1.420(6) .
C37 C38 1.491(5) .
C34 C36 1.411(6) .
C33 C31 1.613(6) .
C2 C3 1.410(6) .
C2 C61 1.547(8) .
C46 C60 1.520(4) .
C46 C47 1.643(10) .
C32 C31 1.528(7) .
C4 C6 1.262(7) .
C47 C60 1.934(8) .

loop_
_platon_squeeze_void_nr
_platon_squeeze_void_average_x
_platon_squeeze_void_average_y
_platon_squeeze_void_average_z
_platon_squeeze_void_volume
_platon_squeeze_void_count_electrons
_platon_squeeze_void_content
1 0.000 0.000 0.000 185 11 ' '
2 0.000 0.000 0.231 57 6 ' '
3 0.000 0.000 0.501 365 31 ' '
4 0.000 0.000 0.771 57 6 ' '
5 -0.016 0.318 0.956 28 4 ' '
6 0.016 0.333 0.622 27 4 ' '
7 0.000 0.349 0.289 28 4 ' '
8 -0.011 0.374 0.776 21 1 ' '
9 -0.017 0.415 0.974 21 1 ' '
10 0.017 0.585 0.026 21 1 ' '
11 0.010 0.626 0.224 20 1 ' '
12 0.000 0.651 0.711 28 4 ' '
13 -0.016 0.667 0.378 27 4 ' '
14 0.016 0.682 0.044 28 4 ' '
15 0.041 0.718 0.557 20 1 ' '
16 0.051 0.344 0.109 20 1 ' '
17 0.082 0.766 0.359 20 1 ' '
18 0.099 0.351 0.307 20 1 ' '
19 0.333 0.667 0.167 372 32 ' '
20 0.333 0.667 0.667 181 11 ' '
21 0.234 0.316 0.359 20 1 ' '
22 0.251 0.901 0.307 20 1 ' '
23 0.282 0.323 0.557 20 1 ' '
24 0.333 0.667 0.895 55 5 ' '
25 0.333 0.667 0.438 56 5 ' '
26 0.293 0.949 0.109 20 1 ' '
27 0.317 0.984 0.622 28 4 ' '
28 0.316 0.082 0.640 20 1 ' '
29 0.323 0.041 0.443 20 1 ' '
30 0.333 0.317 0.378 27 4 ' '
31 0.318 0.333 0.044 28 4 ' '
32 0.333 0.016 0.956 28 4 ' '
33 0.344 0.293 0.891 20 1 ' '
34 0.349 0.349 0.711 28 4 ' '
35 0.349 0.000 0.289 28 4 ' '
36 0.351 0.251 0.693 21 1 ' '
37 0.374 0.384 0.224 20 1 ' '
38 0.384 1.010 0.776 21 1 ' '
39 0.415 0.432 0.026 20 1 ' '
40 0.432 0.017 0.974 21 1 ' '
41 0.667 0.333 0.833 372 32 ' '
42 0.667 0.333 0.333 181 11 ' '
43 0.567 0.983 0.026 21 1 ' '
44 0.585 0.567 0.974 20 1 ' '
45 0.616 0.989 0.224 21 1 ' '
46 0.667 0.333 0.562 56 5 ' '
47 0.667 0.333 0.105 55 5 ' '
48 0.626 0.616 0.776 20 1 ' '
49 0.651 0.651 0.289 28 4 ' '
50 0.649 0.749 0.307 21 1 ' '
51 0.651 0.000 0.711 28 4 ' '
52 0.656 0.707 0.109 20 1 ' '
53 0.667 0.984 0.044 28 4 ' '
54 0.667 0.682 0.622 27 4 ' '
55 0.682 0.016 0.378 28 4 ' '
56 0.677 0.959 0.557 20 1 ' '
57 0.682 0.666 0.956 28 4 ' '
58 0.684 0.918 0.360 20 1 ' '
59 0.707 0.051 0.891 20 1 ' '
60 0.718 0.677 0.443 20 1 ' '
61 0.749 0.099 0.693 20 1 ' '
62 0.766 0.684 0.640 20 1 ' '
63 0.901 0.649 0.693 20 1 ' '
64 0.918 0.234 0.640 20 1 ' '
65 0.949 0.656 0.891 20 1 ' '
66 0.959 0.282 0.443 20 1 ' '
